data_7710853
loop_
_publ_author_name
'Hoshino, Norihisa'
'Hayashi, Akari'
'Akutagawa, Tomoyuki'

_publ_section_title
;
 The strong correlations between thermal conductivities and electronic
 spin states in crystals of Fe(III) spin crossover complexes
;
_journal_name_full 'Dalton Transactions'
_journal_paper_doi 10.1039/D2DT01597H
_journal_year 2022
_chemical_formula_moiety 'C22 H26 Cl4 Fe N4 O2 1+, C F3 O3 S 1-'
_chemical_formula_sum 'C23 H26 Cl4 F3 Fe N4 O5 S'
_chemical_formula_weight 725.19
_space_group_crystal_system monoclinic
_space_group_IT_number 14
_space_group_name_Hall '-P 2yn'
_space_group_name_H-M_alt 'P 1 21/n 1'
_atom_sites_solution_hydrogens geom
_atom_sites_solution_primary dual
_atom_sites_solution_secondary difmap
_audit_creation_method SHELXL-2018/3
_audit_update_record
;
2022-07-07 deposited with the CCDC.	2022-07-28 downloaded from the CCDC.
;
_cell_angle_alpha 90
_cell_angle_beta 91.038(6)
_cell_angle_gamma 90
_cell_formula_units_Z 4
_cell_length_a 12.9434(4)
_cell_length_b 16.5560(5)
_cell_length_c 14.1963(4)
_cell_measurement_reflns_used 16701
_cell_measurement_temperature 166(2)
_cell_measurement_theta_max 68.13
_cell_measurement_theta_min 3.11
_cell_volume 3041.64(16)
_computing_cell_refinement 'RAPID AUTO (Rigaku, 2011)'
_computing_data_collection 'RAPID AUTO (Rigaku, 2011)'
_computing_data_reduction 'RAPID AUTO (Rigaku, 2011)'
_computing_molecular_graphics 'Mercury (CCDC, 2020)'
_computing_publication_material 'SHELXL-2018/3 (Sheldrick, 2018)'
_computing_structure_refinement 'SHELXL-2018/3 (Sheldrick, 2018)'
_computing_structure_solution 'SHELXT 2018/2 (Sheldrick, 2018)'
_diffrn_ambient_temperature 166(2)
_diffrn_detector_area_resol_mean 10.000
_diffrn_measured_fraction_theta_full 0.991
_diffrn_measured_fraction_theta_max 0.990
_diffrn_measurement_device_type 'Rigaku R-AXIS RAPID'
_diffrn_measurement_method \w
_diffrn_radiation_type CuK\a
_diffrn_radiation_wavelength 1.54187
_diffrn_reflns_av_R_equivalents 0.1325
_diffrn_reflns_av_unetI/netI 0.1241
_diffrn_reflns_Laue_measured_fraction_full 0.991
_diffrn_reflns_Laue_measured_fraction_max 0.990
_diffrn_reflns_limit_h_max 15
_diffrn_reflns_limit_h_min -15
_diffrn_reflns_limit_k_max 19
_diffrn_reflns_limit_k_min -19
_diffrn_reflns_limit_l_max 17
_diffrn_reflns_limit_l_min -17
_diffrn_reflns_number 33527
_diffrn_reflns_point_group_measured_fraction_full 0.991
_diffrn_reflns_point_group_measured_fraction_max 0.990
_diffrn_reflns_theta_full 67.687
_diffrn_reflns_theta_max 68.202
_diffrn_reflns_theta_min 4.103
_diffrn_source 'rotating-anode X-ray tube'
_exptl_absorpt_coefficient_mu 8.380
_exptl_absorpt_correction_T_max 1.0000
_exptl_absorpt_correction_T_min 0.3138
_exptl_absorpt_correction_type empirical
_exptl_absorpt_process_details 'ABSCOR (Rigaku, 2011)'
_exptl_crystal_colour black
_exptl_crystal_density_diffrn 1.584
_exptl_crystal_description block
_exptl_crystal_F_000 1476
_exptl_crystal_preparation 'Magnetic properties,Thermal conductivity'
_exptl_crystal_size_max 0.100
_exptl_crystal_size_mid 0.100
_exptl_crystal_size_min 0.100
_refine_diff_density_max 0.491
_refine_diff_density_min -0.454
_refine_diff_density_rms 0.080
_refine_ls_extinction_method none
_refine_ls_goodness_of_fit_ref 0.955
_refine_ls_hydrogen_treatment constr
_refine_ls_matrix_type full
_refine_ls_number_parameters 370
_refine_ls_number_reflns 5513
_refine_ls_number_restraints 0
_refine_ls_restrained_S_all 0.955
_refine_ls_R_factor_all 0.1284
_refine_ls_R_factor_gt 0.0625
_refine_ls_shift/su_max 0.000
_refine_ls_shift/su_mean 0.000
_refine_ls_structure_factor_coef Fsqd
_refine_ls_weighting_details 'w=1/[\s^2^(Fo^2^)+(0.0600P)^2^] where P=(Fo^2^+2Fc^2^)/3'
_refine_ls_weighting_scheme calc
_refine_ls_wR_factor_gt 0.1213
_refine_ls_wR_factor_ref 0.1448
_reflns_Friedel_coverage 0.000
_reflns_number_gt 2955
_reflns_number_total 5513
_reflns_threshold_expression 'I > 2\s(I)'
_cod_data_source_file d2dt01597h2.cif
_cod_data_source_block 4_166K
_cod_original_sg_symbol_H-M 'P 21/n'
_cod_database_code 7710853
_shelx_shelxl_version_number 2018/3
_shelx_space_group_comment
;
The symmetry employed for this shelxl refinement is uniquely defined
by the following loop, which should always be used as a source of
symmetry information in preference to the above space-group names.
They are only intended as comments.
;
_shelx_estimated_absorpt_t_min 0.488
_shelx_estimated_absorpt_t_max 0.488

loop_
_space_group_symop_operation_xyz
'x, y, z'
'-x+1/2, y+1/2, -z+1/2'
'-x, -y, -z'
'x-1/2, -y-1/2, z-1/2'

loop_
_atom_site_label
_atom_site_type_symbol
_atom_site_fract_x
_atom_site_fract_y
_atom_site_fract_z
_atom_site_U_iso_or_equiv
_atom_site_adp_type
_atom_site_occupancy
_atom_site_site_symmetry_order
_atom_site_calc_flag
_atom_site_refinement_flags_posn
_atom_site_refinement_flags_adp
_atom_site_refinement_flags_occupancy
_atom_site_disorder_assembly
_atom_site_disorder_group
Fe1 Fe 0.68444(6) 0.28071(5) 0.46481(6) 0.0390(3) Uani 1 1 d . . . . .
Cl1 Cl 0.82911(11) 0.12157(9) 0.23213(10) 0.0603(4) Uani 1 1 d . . . . .
Cl2 Cl 0.45477(11) 0.01320(9) 0.12271(10) 0.0643(5) Uani 1 1 d . . . . .
Cl3 Cl 0.53761(10) 0.42014(9) 0.20937(10) 0.0548(4) Uani 1 1 d . . . . .
Cl4 Cl 0.91079(10) 0.44742(9) 0.05414(9) 0.0542(4) Uani 1 1 d . . . . .
S1 S 0.67784(13) 0.26961(10) 0.81836(12) 0.0581(5) Uani 1 1 d . . . . .
F1 F 0.6875(3) 0.4012(3) 0.9158(3) 0.1149(16) Uani 1 1 d . . . . .
F2 F 0.5546(4) 0.3304(3) 0.9426(3) 0.134(2) Uani 1 1 d . . . . .
F3 F 0.5643(4) 0.3981(3) 0.8173(4) 0.1328(18) Uani 1 1 d . . . . .
O1 O 0.7197(2) 0.19995(19) 0.3805(2) 0.0389(9) Uani 1 1 d . . . . .
O2 O 0.6493(2) 0.3522(2) 0.3672(2) 0.0414(9) Uani 1 1 d . . . . .
O3 O 0.7396(4) 0.2323(3) 0.8897(3) 0.1120(18) Uani 1 1 d . . . . .
O4 O 0.5940(3) 0.2261(3) 0.7805(4) 0.1070(18) Uani 1 1 d . . . . .
O5 O 0.7379(3) 0.3101(3) 0.7474(3) 0.0754(13) Uani 1 1 d . . . . .
N1 N 0.8271(3) 0.3101(2) 0.4610(3) 0.0395(11) Uani 1 1 d . . . . .
N2 N 0.7308(3) 0.2069(2) 0.5718(3) 0.0422(12) Uani 1 1 d . . . . .
H1 H 0.713898 0.234614 0.632223 0.051 Uiso 1 1 calc R U . . .
N3 N 0.5425(3) 0.2497(2) 0.4669(3) 0.0392(11) Uani 1 1 d . . . . .
N4 N 0.6404(3) 0.3678(2) 0.5567(3) 0.0385(11) Uani 1 1 d . . . . .
H2 H 0.658886 0.348910 0.621785 0.046 Uiso 1 1 calc R U . . .
C1 C 0.6565(4) 0.1638(3) 0.3219(4) 0.0427(14) Uani 1 1 d . . . . .
C2 C 0.6965(4) 0.1194(3) 0.2464(4) 0.0404(14) Uani 1 1 d . . . . .
C3 C 0.6359(4) 0.0752(3) 0.1846(4) 0.0496(15) Uani 1 1 d . . . . .
H3 H 0.666184 0.046339 0.134305 0.059 Uiso 1 1 calc R U . . .
C4 C 0.5302(4) 0.0735(3) 0.1970(4) 0.0461(15) Uani 1 1 d . . . . .
C5 C 0.4854(4) 0.1162(3) 0.2673(4) 0.0433(14) Uani 1 1 d . . . . .
H4 H 0.412538 0.114952 0.273993 0.052 Uiso 1 1 calc R U . . .
C6 C 0.5471(4) 0.1622(3) 0.3304(4) 0.0405(14) Uani 1 1 d . . . . .
C7 C 0.4949(4) 0.2049(3) 0.4049(4) 0.0418(14) Uani 1 1 d . . . . .
H5 H 0.421943 0.199771 0.408580 0.050 Uiso 1 1 calc R U . . .
C8 C 0.4820(4) 0.2882(3) 0.5411(4) 0.0503(15) Uani 1 1 d . . . . .
H6 H 0.490469 0.258794 0.601441 0.060 Uiso 1 1 calc R U . . .
H7 H 0.407685 0.289450 0.523297 0.060 Uiso 1 1 calc R U . . .
C9 C 0.5252(4) 0.3734(3) 0.5493(4) 0.0498(15) Uani 1 1 d . . . . .
H8 H 0.504713 0.405485 0.493166 0.060 Uiso 1 1 calc R U . . .
H9 H 0.497785 0.400331 0.605837 0.060 Uiso 1 1 calc R U . . .
C10 C 0.6888(4) 0.4488(3) 0.5430(4) 0.0484(15) Uani 1 1 d . . . . .
H10 H 0.663147 0.471554 0.482462 0.058 Uiso 1 1 calc R U . . .
H11 H 0.764452 0.441714 0.538217 0.058 Uiso 1 1 calc R U . . .
C11 C 0.6680(4) 0.5084(3) 0.6197(4) 0.0598(17) Uani 1 1 d . . . . .
H12 H 0.702170 0.559669 0.605570 0.072 Uiso 1 1 calc R U . . .
H13 H 0.593337 0.517181 0.624013 0.072 Uiso 1 1 calc R U . . .
H14 H 0.694816 0.487289 0.679864 0.072 Uiso 1 1 calc R U . . .
C12 C 0.7122(4) 0.3718(3) 0.2991(4) 0.0358(13) Uani 1 1 d . . . . .
C13 C 0.6703(4) 0.4053(3) 0.2165(4) 0.0416(14) Uani 1 1 d . . . . .
C14 C 0.7299(4) 0.4294(3) 0.1425(4) 0.0456(15) Uani 1 1 d . . . . .
H15 H 0.699155 0.453628 0.088173 0.055 Uiso 1 1 calc R U . . .
C15 C 0.8355(4) 0.4178(3) 0.1488(4) 0.0433(14) Uani 1 1 d . . . . .
C16 C 0.8807(4) 0.3847(3) 0.2281(4) 0.0400(14) Uani 1 1 d . . . . .
H16 H 0.953360 0.376666 0.230853 0.048 Uiso 1 1 calc R U . . .
C17 C 0.8213(4) 0.3631(3) 0.3040(4) 0.0332(13) Uani 1 1 d . . . . .
C18 C 0.8735(4) 0.3359(3) 0.3878(4) 0.0403(14) Uani 1 1 d . . . . .
H17 H 0.946878 0.337117 0.389436 0.048 Uiso 1 1 calc R U . . .
C19 C 0.8868(4) 0.2834(3) 0.5452(4) 0.0440(14) Uani 1 1 d . . . . .
H18 H 0.876423 0.320943 0.598467 0.053 Uiso 1 1 calc R U . . .
H19 H 0.961525 0.280840 0.531620 0.053 Uiso 1 1 calc R U . . .
C20 C 0.8453(4) 0.2004(3) 0.5678(4) 0.0499(16) Uani 1 1 d . . . . .
H20 H 0.865070 0.161325 0.518472 0.060 Uiso 1 1 calc R U . . .
H21 H 0.873829 0.181435 0.629067 0.060 Uiso 1 1 calc R U . . .
C21 C 0.6812(4) 0.1267(3) 0.5732(4) 0.0508(16) Uani 1 1 d . . . . .
H22 H 0.696627 0.098423 0.513618 0.061 Uiso 1 1 calc R U . . .
H23 H 0.605393 0.134136 0.575487 0.061 Uiso 1 1 calc R U . . .
C22 C 0.7152(4) 0.0735(3) 0.6553(4) 0.0583(17) Uani 1 1 d . . . . .
H24 H 0.679101 0.021509 0.651257 0.070 Uiso 1 1 calc R U . . .
H25 H 0.789939 0.064372 0.652730 0.070 Uiso 1 1 calc R U . . .
H26 H 0.698562 0.100141 0.714696 0.070 Uiso 1 1 calc R U . . .
C23 C 0.6187(7) 0.3514(5) 0.8806(6) 0.080(2) Uani 1 1 d . . . . .

loop_
_atom_site_aniso_label
_atom_site_aniso_U_11
_atom_site_aniso_U_22
_atom_site_aniso_U_33
_atom_site_aniso_U_23
_atom_site_aniso_U_13
_atom_site_aniso_U_12
Fe1 0.0312(5) 0.0514(5) 0.0343(5) 0.0004(4) 0.0009(4) -0.0008(4)
Cl1 0.0441(10) 0.0726(10) 0.0646(11) -0.0135(8) 0.0133(8) -0.0005(8)
Cl2 0.0605(10) 0.0675(10) 0.0641(11) -0.0176(8) -0.0214(8) 0.0060(8)
Cl3 0.0312(8) 0.0840(11) 0.0490(9) 0.0085(8) -0.0023(7) 0.0038(7)
Cl4 0.0478(9) 0.0693(10) 0.0460(10) 0.0100(8) 0.0150(7) 0.0028(7)
S1 0.0495(11) 0.0750(12) 0.0500(11) -0.0057(9) 0.0052(9) -0.0029(9)
F1 0.139(4) 0.110(3) 0.097(3) -0.040(3) 0.029(3) -0.053(3)
F2 0.152(4) 0.109(4) 0.146(4) -0.023(3) 0.114(4) -0.039(3)
F3 0.114(4) 0.110(4) 0.175(5) 0.009(4) 0.018(4) 0.033(3)
O1 0.026(2) 0.053(2) 0.038(2) -0.0067(18) 0.0017(17) 0.0000(17)
O2 0.030(2) 0.059(2) 0.034(2) 0.0033(19) 0.0009(17) -0.0001(18)
O3 0.113(4) 0.129(4) 0.094(4) 0.034(3) -0.007(3) 0.045(3)
O4 0.060(3) 0.120(4) 0.142(5) -0.071(4) 0.021(3) -0.033(3)
O5 0.063(3) 0.114(4) 0.049(3) -0.010(3) 0.017(2) -0.020(3)
N1 0.031(3) 0.046(3) 0.041(3) 0.004(2) -0.001(2) -0.001(2)
N2 0.039(3) 0.048(3) 0.039(3) -0.001(2) -0.002(2) 0.002(2)
N3 0.034(3) 0.049(3) 0.035(3) 0.004(2) 0.010(2) -0.001(2)
N4 0.034(3) 0.054(3) 0.028(3) -0.002(2) -0.001(2) 0.004(2)
C1 0.034(3) 0.054(4) 0.040(4) 0.008(3) 0.002(3) 0.003(3)
C2 0.030(3) 0.055(4) 0.037(4) -0.001(3) 0.008(3) 0.006(3)
C3 0.055(4) 0.054(4) 0.039(4) -0.005(3) -0.004(3) 0.008(3)
C4 0.042(4) 0.051(4) 0.045(4) -0.010(3) -0.009(3) 0.003(3)
C5 0.035(3) 0.056(4) 0.039(4) 0.003(3) -0.005(3) -0.002(3)
C6 0.034(3) 0.051(3) 0.036(4) 0.000(3) 0.004(3) -0.002(3)
C7 0.028(3) 0.054(4) 0.043(4) 0.008(3) 0.006(3) 0.005(3)
C8 0.042(4) 0.070(4) 0.039(4) -0.004(3) 0.012(3) -0.003(3)
C9 0.036(4) 0.064(4) 0.049(4) -0.004(3) 0.007(3) 0.004(3)
C10 0.038(4) 0.056(4) 0.051(4) -0.003(3) -0.003(3) -0.002(3)
C11 0.066(4) 0.064(4) 0.049(4) -0.017(3) -0.004(3) -0.002(3)
C12 0.037(3) 0.044(3) 0.027(3) -0.005(3) 0.003(3) -0.003(3)
C13 0.029(3) 0.060(4) 0.036(4) -0.003(3) 0.002(3) -0.001(3)
C14 0.038(4) 0.060(4) 0.039(4) 0.006(3) 0.000(3) -0.002(3)
C15 0.042(4) 0.052(3) 0.036(4) -0.005(3) 0.015(3) 0.000(3)
C16 0.029(3) 0.050(3) 0.041(4) -0.006(3) 0.006(3) 0.003(3)
C17 0.025(3) 0.047(3) 0.027(3) -0.004(3) 0.001(3) -0.001(2)
C18 0.030(3) 0.043(3) 0.048(4) -0.002(3) -0.002(3) 0.000(3)
C19 0.039(4) 0.054(4) 0.039(4) 0.007(3) -0.006(3) 0.002(3)
C20 0.047(4) 0.061(4) 0.042(4) 0.004(3) -0.006(3) 0.003(3)
C21 0.046(4) 0.049(4) 0.058(4) 0.006(3) -0.001(3) -0.007(3)
C22 0.071(4) 0.054(4) 0.050(4) 0.008(3) 0.003(3) 0.001(3)
C23 0.084(7) 0.073(5) 0.084(7) -0.016(5) 0.011(5) -0.008(5)

loop_
_atom_type_symbol
_atom_type_description
_atom_type_scat_dispersion_real
_atom_type_scat_dispersion_imag
_atom_type_scat_source
C C 0.0181 0.0091 'International Tables Vol C Tables 4.2.6.8 and 6.1.1.4'
H H 0.0000 0.0000 'International Tables Vol C Tables 4.2.6.8 and 6.1.1.4'
O O 0.0492 0.0322 'International Tables Vol C Tables 4.2.6.8 and 6.1.1.4'
N N 0.0311 0.0180 'International Tables Vol C Tables 4.2.6.8 and 6.1.1.4'
Cl Cl 0.3639 0.7018 'International Tables Vol C Tables 4.2.6.8 and 6.1.1.4'
F F 0.0727 0.0534 'International Tables Vol C Tables 4.2.6.8 and 6.1.1.4'
Fe Fe -1.1336 3.1974 'International Tables Vol C Tables 4.2.6.8 and 6.1.1.4'
S S 0.3331 0.5567 'International Tables Vol C Tables 4.2.6.8 and 6.1.1.4'

loop_
_geom_angle_atom_site_label_1
_geom_angle_atom_site_label_2
_geom_angle_atom_site_label_3
_geom_angle
_geom_angle_site_symmetry_1
_geom_angle_site_symmetry_3
_geom_angle_publ_flag
O1 Fe1 O2 92.15(14) . . ?
O1 Fe1 N3 93.68(17) . . ?
O2 Fe1 N3 87.75(16) . . ?
O1 Fe1 N1 85.19(16) . . ?
O2 Fe1 N1 92.28(17) . . ?
N3 Fe1 N1 178.87(19) . . ?
O1 Fe1 N2 88.65(16) . . ?
O2 Fe1 N2 176.51(16) . . ?
N3 Fe1 N2 95.60(17) . . ?
N1 Fe1 N2 84.40(18) . . ?
O1 Fe1 N4 177.90(15) . . ?
O2 Fe1 N4 87.68(15) . . ?
N3 Fe1 N4 84.22(18) . . ?
N1 Fe1 N4 96.90(17) . . ?
N2 Fe1 N4 91.65(16) . . ?
O4 S1 O3 118.2(3) . . ?
O4 S1 O5 113.1(3) . . ?
O3 S1 O5 113.3(3) . . ?
O4 S1 C23 104.0(3) . . ?
O3 S1 C23 102.5(4) . . ?
O5 S1 C23 103.4(3) . . ?
C1 O1 Fe1 125.8(3) . . ?
C12 O2 Fe1 123.7(3) . . ?
C18 N1 C19 120.6(4) . . ?
C18 N1 Fe1 125.1(4) . . ?
C19 N1 Fe1 113.1(3) . . ?
C21 N2 C20 111.6(4) . . ?
C21 N2 Fe1 115.4(3) . . ?
C20 N2 Fe1 107.2(3) . . ?
C21 N2 H1 107.4 . . ?
C20 N2 H1 107.4 . . ?
Fe1 N2 H1 107.4 . . ?
C7 N3 C8 118.8(5) . . ?
C7 N3 Fe1 126.1(4) . . ?
C8 N3 Fe1 114.9(3) . . ?
C9 N4 C10 110.8(4) . . ?
C9 N4 Fe1 106.8(3) . . ?
C10 N4 Fe1 115.5(3) . . ?
C9 N4 H2 107.8 . . ?
C10 N4 H2 107.8 . . ?
Fe1 N4 H2 107.8 . . ?
O1 C1 C2 119.5(5) . . ?
O1 C1 C6 124.7(5) . . ?
C2 C1 C6 115.8(5) . . ?
C3 C2 C1 123.4(5) . . ?
C3 C2 Cl1 119.4(4) . . ?
C1 C2 Cl1 117.2(4) . . ?
C2 C3 C4 118.9(5) . . ?
C2 C3 H3 120.5 . . ?
C4 C3 H3 120.5 . . ?
C5 C4 C3 121.2(5) . . ?
C5 C4 Cl2 120.1(4) . . ?
C3 C4 Cl2 118.7(4) . . ?
C4 C5 C6 120.2(5) . . ?
C4 C5 H4 119.9 . . ?
C6 C5 H4 119.9 . . ?
C5 C6 C1 120.5(5) . . ?
C5 C6 C7 117.4(5) . . ?
C1 C6 C7 122.0(5) . . ?
N3 C7 C6 123.5(5) . . ?
N3 C7 H5 118.3 . . ?
C6 C7 H5 118.3 . . ?
N3 C8 C9 104.9(4) . . ?
N3 C8 H6 110.8 . . ?
C9 C8 H6 110.8 . . ?
N3 C8 H7 110.8 . . ?
C9 C8 H7 110.8 . . ?
H6 C8 H7 108.8 . . ?
N4 C9 C8 108.2(4) . . ?
N4 C9 H8 110.1 . . ?
C8 C9 H8 110.1 . . ?
N4 C9 H9 110.1 . . ?
C8 C9 H9 110.1 . . ?
H8 C9 H9 108.4 . . ?
N4 C10 C11 114.5(4) . . ?
N4 C10 H10 108.6 . . ?
C11 C10 H10 108.6 . . ?
N4 C10 H11 108.6 . . ?
C11 C10 H11 108.6 . . ?
H10 C10 H11 107.6 . . ?
C10 C11 H12 109.5 . . ?
C10 C11 H13 109.5 . . ?
H12 C11 H13 109.5 . . ?
C10 C11 H14 109.5 . . ?
H12 C11 H14 109.5 . . ?
H13 C11 H14 109.5 . . ?
O2 C12 C13 118.6(5) . . ?
O2 C12 C17 124.5(5) . . ?
C13 C12 C17 116.9(5) . . ?
C14 C13 C12 122.9(5) . . ?
C14 C13 Cl3 118.9(4) . . ?
C12 C13 Cl3 118.2(4) . . ?
C13 C14 C15 118.6(5) . . ?
C13 C14 H15 120.7 . . ?
C15 C14 H15 120.7 . . ?
C16 C15 C14 121.0(5) . . ?
C16 C15 Cl4 120.5(4) . . ?
C14 C15 Cl4 118.5(4) . . ?
C15 C16 C17 120.5(5) . . ?
C15 C16 H16 119.7 . . ?
C17 C16 H16 119.7 . . ?
C16 C17 C12 120.1(5) . . ?
C16 C17 C18 118.0(5) . . ?
C12 C17 C18 121.8(5) . . ?
N1 C18 C17 123.9(5) . . ?
N1 C18 H17 118.1 . . ?
C17 C18 H17 118.1 . . ?
N1 C19 C20 105.1(4) . . ?
N1 C19 H18 110.7 . . ?
C20 C19 H18 110.7 . . ?
N1 C19 H19 110.7 . . ?
C20 C19 H19 110.7 . . ?
H18 C19 H19 108.8 . . ?
N2 C20 C19 107.5(4) . . ?
N2 C20 H20 110.2 . . ?
C19 C20 H20 110.2 . . ?
N2 C20 H21 110.2 . . ?
C19 C20 H21 110.2 . . ?
H20 C20 H21 108.5 . . ?
N2 C21 C22 114.3(4) . . ?
N2 C21 H22 108.7 . . ?
C22 C21 H22 108.7 . . ?
N2 C21 H23 108.7 . . ?
C22 C21 H23 108.7 . . ?
H22 C21 H23 107.6 . . ?
C21 C22 H24 109.5 . . ?
C21 C22 H25 109.5 . . ?
H24 C22 H25 109.5 . . ?
C21 C22 H26 109.5 . . ?
H24 C22 H26 109.5 . . ?
H25 C22 H26 109.5 . . ?
F2 C23 F1 110.9(7) . . ?
F2 C23 F3 106.0(7) . . ?
F1 C23 F3 103.6(7) . . ?
F2 C23 S1 115.1(6) . . ?
F1 C23 S1 111.7(6) . . ?
F3 C23 S1 108.8(5) . . ?

loop_
_geom_bond_atom_site_label_1
_geom_bond_atom_site_label_2
_geom_bond_distance
_geom_bond_site_symmetry_2
_geom_bond_publ_flag
Fe1 O1 1.857(3) . ?
Fe1 O2 1.872(3) . ?
Fe1 N3 1.909(4) . ?
Fe1 N1 1.911(4) . ?
Fe1 N2 2.031(4) . ?
Fe1 N4 2.033(4) . ?
Cl1 C2 1.733(5) . ?
Cl2 C4 1.738(5) . ?
Cl3 C13 1.736(5) . ?
Cl4 C15 1.745(5) . ?
S1 O4 1.402(4) . ?
S1 O3 1.420(4) . ?
S1 O5 1.448(4) . ?
S1 C23 1.797(8) . ?
F1 C23 1.306(7) . ?
F2 C23 1.269(8) . ?
F3 C23 1.369(8) . ?
O1 C1 1.302(6) . ?
O2 C12 1.316(5) . ?
N1 C18 1.282(6) . ?
N1 C19 1.479(6) . ?
N2 C21 1.475(6) . ?
N2 C20 1.488(6) . ?
N2 H1 1.0000 . ?
N3 C7 1.298(6) . ?
N3 C8 1.469(6) . ?
N4 C9 1.495(6) . ?
N4 C10 1.495(6) . ?
N4 H2 1.0000 . ?
C1 C2 1.406(6) . ?
C1 C6 1.424(6) . ?
C2 C3 1.376(6) . ?
C3 C4 1.383(6) . ?
C3 H3 0.9500 . ?
C4 C5 1.361(7) . ?
C5 C6 1.412(6) . ?
C5 H4 0.9500 . ?
C6 C7 1.449(7) . ?
C7 H5 0.9500 . ?
C8 C9 1.521(7) . ?
C8 H6 0.9900 . ?
C8 H7 0.9900 . ?
C9 H8 0.9900 . ?
C9 H9 0.9900 . ?
C10 C11 1.497(6) . ?
C10 H10 0.9900 . ?
C10 H11 0.9900 . ?
C11 H12 0.9800 . ?
C11 H13 0.9800 . ?
C11 H14 0.9800 . ?
C12 C13 1.398(6) . ?
C12 C17 1.420(6) . ?
C13 C14 1.373(6) . ?
C14 C15 1.381(6) . ?
C14 H15 0.9500 . ?
C15 C16 1.373(6) . ?
C16 C17 1.382(6) . ?
C16 H16 0.9500 . ?
C17 C18 1.430(6) . ?
C18 H17 0.9500 . ?
C19 C20 1.513(7) . ?
C19 H18 0.9900 . ?
C19 H19 0.9900 . ?
C20 H20 0.9900 . ?
C20 H21 0.9900 . ?
C21 C22 1.520(6) . ?
C21 H22 0.9900 . ?
C21 H23 0.9900 . ?
C22 H24 0.9800 . ?
C22 H25 0.9800 . ?
C22 H26 0.9800 . ?

loop_
_geom_torsion_atom_site_label_1
_geom_torsion_atom_site_label_2
_geom_torsion_atom_site_label_3
_geom_torsion_atom_site_label_4
_geom_torsion
_geom_torsion_site_symmetry_1
_geom_torsion_site_symmetry_2
_geom_torsion_site_symmetry_3
_geom_torsion_site_symmetry_4
_geom_torsion_publ_flag
O2 Fe1 O1 C1 -64.8(4) . . . . ?
N3 Fe1 O1 C1 23.1(4) . . . . ?
N1 Fe1 O1 C1 -156.9(4) . . . . ?
N2 Fe1 O1 C1 118.6(4) . . . . ?
O1 Fe1 O2 C12 -54.8(4) . . . . ?
N3 Fe1 O2 C12 -148.4(4) . . . . ?
N1 Fe1 O2 C12 30.5(4) . . . . ?
N4 Fe1 O2 C12 127.3(4) . . . . ?
Fe1 O1 C1 C2 163.8(3) . . . . ?
Fe1 O1 C1 C6 -19.3(7) . . . . ?
O1 C1 C2 C3 175.8(5) . . . . ?
C6 C1 C2 C3 -1.3(7) . . . . ?
O1 C1 C2 Cl1 -4.2(7) . . . . ?
C6 C1 C2 Cl1 178.6(4) . . . . ?
C1 C2 C3 C4 -0.4(8) . . . . ?
Cl1 C2 C3 C4 179.6(4) . . . . ?
C2 C3 C4 C5 1.7(8) . . . . ?
C2 C3 C4 Cl2 -176.5(4) . . . . ?
C3 C4 C5 C6 -1.1(8) . . . . ?
Cl2 C4 C5 C6 177.1(4) . . . . ?
C4 C5 C6 C1 -0.8(8) . . . . ?
C4 C5 C6 C7 -178.7(5) . . . . ?
O1 C1 C6 C5 -175.1(5) . . . . ?
C2 C1 C6 C5 1.9(7) . . . . ?
O1 C1 C6 C7 2.7(8) . . . . ?
C2 C1 C6 C7 179.7(5) . . . . ?
C8 N3 C7 C6 -178.2(4) . . . . ?
Fe1 N3 C7 C6 8.8(7) . . . . ?
C5 C6 C7 N3 -179.5(5) . . . . ?
C1 C6 C7 N3 2.6(8) . . . . ?
C7 N3 C8 C9 -137.8(5) . . . . ?
Fe1 N3 C8 C9 36.0(5) . . . . ?
C10 N4 C9 C8 167.1(4) . . . . ?
Fe1 N4 C9 C8 40.6(5) . . . . ?
N3 C8 C9 N4 -49.1(5) . . . . ?
C9 N4 C10 C11 67.3(5) . . . . ?
Fe1 N4 C10 C11 -171.2(3) . . . . ?
Fe1 O2 C12 C13 161.2(3) . . . . ?
Fe1 O2 C12 C17 -20.3(6) . . . . ?
O2 C12 C13 C14 178.4(5) . . . . ?
C17 C12 C13 C14 -0.2(8) . . . . ?
O2 C12 C13 Cl3 0.7(6) . . . . ?
C17 C12 C13 Cl3 -177.9(4) . . . . ?
C12 C13 C14 C15 2.1(8) . . . . ?
Cl3 C13 C14 C15 179.7(4) . . . . ?
C13 C14 C15 C16 -1.7(8) . . . . ?
C13 C14 C15 Cl4 179.3(4) . . . . ?
C14 C15 C16 C17 -0.6(8) . . . . ?
Cl4 C15 C16 C17 178.4(4) . . . . ?
C15 C16 C17 C12 2.6(7) . . . . ?
C15 C16 C17 C18 -174.3(5) . . . . ?
O2 C12 C17 C16 179.3(4) . . . . ?
C13 C12 C17 C16 -2.1(7) . . . . ?
O2 C12 C17 C18 -3.9(8) . . . . ?
C13 C12 C17 C18 174.6(4) . . . . ?
C19 N1 C18 C17 -179.7(4) . . . . ?
Fe1 N1 C18 C17 14.1(7) . . . . ?
C16 C17 C18 N1 -176.1(5) . . . . ?
C12 C17 C18 N1 7.1(8) . . . . ?
C18 N1 C19 C20 -128.4(5) . . . . ?
Fe1 N1 C19 C20 39.3(5) . . . . ?
C21 N2 C20 C19 167.8(4) . . . . ?
Fe1 N2 C20 C19 40.5(4) . . . . ?
N1 C19 C20 N2 -51.4(5) . . . . ?
C20 N2 C21 C22 58.7(6) . . . . ?
Fe1 N2 C21 C22 -178.6(3) . . . . ?
O4 S1 C23 F2 56.3(7) . . . . ?
O3 S1 C23 F2 -67.4(7) . . . . ?
O5 S1 C23 F2 174.7(6) . . . . ?
O4 S1 C23 F1 -176.1(6) . . . . ?
O3 S1 C23 F1 60.2(7) . . . . ?
O5 S1 C23 F1 -57.7(7) . . . . ?
O4 S1 C23 F3 -62.5(6) . . . . ?
O3 S1 C23 F3 173.9(5) . . . . ?
O5 S1 C23 F3 55.9(6) . . . . ?
